data_7127436
loop_
_publ_author_name
'Ahmed, Manan'
'Xie, Zixi'
'Thoonen, Shannon'
'Hua, Carol'
'Kepert, Cameron J.'
'Price, Jason R.'
'Neville, Suzanne M.'

_publ_section_title
;
 A new spin crossover Fe<sup>II</sup> coordination environment in a
 two-fold interpenetrated 3-D Hofmann-type framework material.
;
_journal_issue 1
_journal_name_full 'Chemical communications (Cambridge, England)'
_journal_page_first 85
_journal_page_last 88
_journal_paper_doi 10.1039/d0cc07326a
_journal_volume 57
_journal_year 2021
_chemical_formula_moiety 'C28 H18 Au2 Fe N10 O3, C3 H7 N O, 2(O)'
_chemical_formula_sum 'C31 H25 Au2 Fe N11 O6'
_chemical_formula_weight 1097.40
_space_group_crystal_system orthorhombic
_space_group_IT_number 20
_space_group_name_Hall 'C 2c 2'
_space_group_name_H-M_alt 'C 2 2 21'
_atom_sites_solution_hydrogens geom
_atom_sites_solution_primary dual
_audit_creation_date 2020-10-15
_audit_creation_method
;

Olex2 1.3

(compiled 2020.07.31 svn.rc2a77460 for OlexSys, GUI svn.r6145)

;
_audit_update_record
;
2020-11-06 deposited with the CCDC.	2020-11-23 downloaded from the CCDC.
;
_cell_angle_alpha 90
_cell_angle_beta 90
_cell_angle_gamma 90
_cell_formula_units_Z 8
_cell_length_a 10.198(2)
_cell_length_b 30.356(6)
_cell_length_c 33.691(7)
_cell_measurement_temperature 180
_cell_volume 10430(4)
_computing_cell_refinement 'XDS (Kabsch, 1993)'
_computing_data_collection 'BluIce (McPhillips, 2002)'
_computing_data_reduction 'XDS (Kabsch, 1993)'
_computing_molecular_graphics 'Olex2 1.3 (Dolomanov et al., 2009)'
_computing_publication_material 'Olex2 1.3 (Dolomanov et al., 2009)'
_computing_structure_refinement 'SHELXL 2018/3 (Sheldrick, 2015)'
_computing_structure_solution 'SHELXT 2018/2 (Sheldrick, 2018)'
_diffrn_ambient_temperature 180
_diffrn_measured_fraction_theta_full 0.973
_diffrn_measured_fraction_theta_max 0.828
_diffrn_measurement_device_type 'ADSC Quantum 210r'
_diffrn_measurement_method 'Phi scan'
_diffrn_radiation_type Synchrotron
_diffrn_radiation_wavelength 0.71073
_diffrn_reflns_av_R_equivalents 0.0378
_diffrn_reflns_av_unetI/netI 0.0211
_diffrn_reflns_Laue_measured_fraction_full 0.973
_diffrn_reflns_Laue_measured_fraction_max 0.828
_diffrn_reflns_limit_h_max 13
_diffrn_reflns_limit_h_min -13
_diffrn_reflns_limit_k_max 40
_diffrn_reflns_limit_k_min -40
_diffrn_reflns_limit_l_max 41
_diffrn_reflns_limit_l_min -41
_diffrn_reflns_number 94807
_diffrn_reflns_point_group_measured_fraction_full 0.976
_diffrn_reflns_point_group_measured_fraction_max 0.830
_diffrn_reflns_theta_full 25.242
_diffrn_reflns_theta_max 32.162
_diffrn_reflns_theta_min 1.471
_diffrn_source 'MX2 beamline Australian Synchrotron'
_diffrn_standards_number 0
_exptl_absorpt_coefficient_mu 5.927
_exptl_absorpt_correction_type multi-scan
_exptl_absorpt_process_details SDS
_exptl_crystal_colour yellow
_exptl_crystal_colour_primary yellow
_exptl_crystal_density_diffrn 1.398
_exptl_crystal_description block
_exptl_crystal_F_000 4160
_exptl_crystal_size_max 0.1
_exptl_crystal_size_mid 0.1
_exptl_crystal_size_min 0.01
_refine_diff_density_max 2.545
_refine_diff_density_min -2.261
_refine_diff_density_rms 0.312
_refine_ls_abs_structure_details
;
 Refined as an inversion twin.
;
_refine_ls_abs_structure_Flack 0.492(12)
_refine_ls_extinction_method none
_refine_ls_goodness_of_fit_ref 1.059
_refine_ls_hydrogen_treatment constr
_refine_ls_matrix_type full
_refine_ls_number_parameters 423
_refine_ls_number_reflns 15243
_refine_ls_number_restraints 0
_refine_ls_restrained_S_all 1.059
_refine_ls_R_factor_all 0.0619
_refine_ls_R_factor_gt 0.0579
_refine_ls_shift/su_max 0.003
_refine_ls_shift/su_mean 0.000
_refine_ls_structure_factor_coef Fsqd
_refine_ls_weighting_details 'w=1/[\s^2^(Fo^2^)+(0.1395P)^2^] where P=(Fo^2^+2Fc^2^)/3'
_refine_ls_weighting_scheme calc
_refine_ls_wR_factor_gt 0.1681
_refine_ls_wR_factor_ref 0.1747
_reflns_Friedel_coverage 0.857
_reflns_Friedel_fraction_full 0.980
_reflns_Friedel_fraction_max 0.832
_reflns_number_gt 13646
_reflns_number_total 15243
_reflns_threshold_expression 'I > 2\s(I)'
_cod_data_source_file d0cc07326a2.cif
_cod_data_source_block ortho_180
_cod_depositor_comments 'Adding full bibliography for 7127435--7127450.cif.'
_cod_database_code 7127436
_shelx_shelxl_version_number 2018/3
_shelx_space_group_comment
;
The symmetry employed for this shelxl refinement is uniquely defined
by the following loop, which should always be used as a source of
symmetry information in preference to the above space-group names.
They are only intended as comments.
;
_shelx_estimated_absorpt_t_max 0.943
_shelx_estimated_absorpt_t_min 0.589
_olex2_refinement_description
;
1. Twinned data refinement
 Scales: 0.508(12)
 0.492(12)
2. Fixed Uiso
 At 1.2 times of:
  All C(H) groups, All N(H) groups
 At 1.5 times of:
  All C(H,H,H) groups
3. Others
 Fixed Uiso: N10(0.1079) C29(0.1079) O6(0.1079) C31(0.1079) C30(0.1079)
4.a Aromatic/amide H refined with riding coordinates:
 N5(H5), N6(H6), C6(H6A), N8(H8), C13(H13), C5(H5A), C7(H7), C28(H28),
 C21(H21), C12(H12), C8(H8A), C25(H25), C19(H19), C22(H22), C20(H20), C16(H16),
 C26(H26), C27(H27), C31(H31)
4.b Idealised Me refined as rotating group:
 C29(H29A,H29B,H29C), C30(H30A,H30B,H30C)
;
_olex2_submission_special_instructions 'No special instructions were received'

loop_
_space_group_symop_operation_xyz
'x, y, z'
'-x, -y, z+1/2'
'x, -y, -z'
'-x, y, -z+1/2'
'x+1/2, y+1/2, z'
'-x+1/2, -y+1/2, z+1/2'
'x+1/2, -y+1/2, -z'
'-x+1/2, y+1/2, -z+1/2'

loop_
_atom_site_label
_atom_site_type_symbol
_atom_site_fract_x
_atom_site_fract_y
_atom_site_fract_z
_atom_site_U_iso_or_equiv
_atom_site_adp_type
_atom_site_occupancy
_atom_site_site_symmetry_order
_atom_site_calc_flag
_atom_site_refinement_flags_posn
_atom_site_refinement_flags_adp
_atom_site_refinement_flags_occupancy
_atom_site_disorder_assembly
_atom_site_disorder_group
Au1 Au 0.74127(3) 0.71862(2) 0.57826(2) 0.05750(11) Uani 1 1 d . . . . .
Au2 Au 0.28753(5) 0.85460(2) 0.49044(2) 0.07331(14) Uani 1 1 d . . . . .
Fe1 Fe 0.24086(10) 0.71953(3) 0.57962(3) 0.0481(2) Uani 1 1 d . . . . .
N1 N 0.4351(8) 0.7140(2) 0.5787(2) 0.0577(14) Uani 1 1 d . . . . .
N3 N 1.0469(9) 0.7258(2) 0.5814(2) 0.0582(15) Uani 1 1 d . . . . .
N2 N 0.2570(8) 0.7754(2) 0.5490(2) 0.0558(14) Uani 1 1 d . . . . .
N4 N 0.2305(8) 0.6871(2) 0.5256(2) 0.0547(14) Uani 1 1 d . . . . .
O1 O 0.1250(9) 0.6732(2) 0.37874(19) 0.0683(17) Uani 1 1 d . . . . .
N9 N 0.2183(9) 0.3389(2) 0.3916(2) 0.0588(15) Uani 1 1 d . . . . .
N7 N 0.2452(8) 0.7466(2) 0.1322(2) 0.0558(14) Uani 1 1 d . . . . .
C4 C 0.9351(9) 0.7241(3) 0.5799(2) 0.0562(16) Uani 1 1 d . . . . .
O2 O 0.1431(11) 0.6026(3) 0.2060(2) 0.073(2) Uani 1 1 d . . . . .
C3 C 0.5468(10) 0.7137(3) 0.5784(3) 0.0591(17) Uani 1 1 d . . . . .
C2 C 0.2658(11) 0.8053(3) 0.5279(3) 0.0606(18) Uani 1 1 d . . . . .
O3 O 0.3070(16) 0.4692(3) 0.2914(3) 0.099(4) Uani 1 1 d . . . . .
N5 N 0.2147(10) 0.6196(2) 0.4168(2) 0.0593(16) Uani 1 1 d . . . . .
H5 H 0.245615 0.592514 0.416947 0.071 Uiso 1 1 calc R U . . .
N6 N 0.2261(9) 0.6656(3) 0.2332(2) 0.0615(17) Uani 1 1 d . . . . .
H6 H 0.254215 0.677316 0.255490 0.074 Uiso 1 1 calc R U . . .
C6 C 0.3076(12) 0.6532(3) 0.5176(3) 0.068(2) Uani 1 1 d . . . . .
H6A H 0.366415 0.643368 0.537557 0.082 Uiso 1 1 calc R U . . .
N8 N 0.1748(15) 0.4666(3) 0.3469(3) 0.083(3) Uani 1 1 d . . . . .
H8 H 0.120907 0.482807 0.361137 0.099 Uiso 1 1 calc R U . . .
C13 C 0.1960(12) 0.5606(3) 0.3490(3) 0.062(2) Uani 1 1 d . . . . .
H13 H 0.199417 0.546536 0.374113 0.074 Uiso 1 1 calc R U . . .
C5 C 0.1427(10) 0.6983(3) 0.4982(2) 0.0556(17) Uani 1 1 d . . . . .
H5A H 0.083596 0.721582 0.504301 0.067 Uiso 1 1 calc R U . . .
C7 C 0.1320(10) 0.6783(3) 0.4616(3) 0.0579(17) Uani 1 1 d . . . . .
H7 H 0.068038 0.687662 0.442889 0.069 Uiso 1 1 calc R U . . .
C28 C 0.1576(10) 0.7131(3) 0.1345(3) 0.0590(17) Uani 1 1 d . . . . .
H28 H 0.099155 0.708485 0.112961 0.071 Uiso 1 1 calc R U . . .
C18 C 0.1876(14) 0.4227(3) 0.3583(3) 0.071(3) Uani 1 1 d . . . . .
C21 C 0.2988(12) 0.3542(3) 0.3626(3) 0.066(2) Uani 1 1 d . . . . .
H21 H 0.367953 0.335632 0.353688 0.079 Uiso 1 1 calc R U . . .
C12 C 0.1717(10) 0.6265(3) 0.3099(2) 0.0582(17) Uani 1 1 d . . . . .
H12 H 0.157100 0.657311 0.308343 0.070 Uiso 1 1 calc R U . . .
C9 C 0.2178(9) 0.6438(3) 0.4528(2) 0.0557(16) Uani 1 1 d . . . . .
C8 C 0.3068(12) 0.6317(3) 0.4818(3) 0.071(2) Uani 1 1 d . . . . .
H8A H 0.367208 0.608470 0.476949 0.086 Uiso 1 1 calc R U . . .
C10 C 0.1672(10) 0.6356(3) 0.3822(2) 0.0571(17) Uani 1 1 d . . . . .
C11 C 0.1776(10) 0.6063(2) 0.3465(2) 0.0555(17) Uani 1 1 d . . . . .
C24 C 0.2285(10) 0.6922(3) 0.1996(3) 0.0583(17) Uani 1 1 d . . . . .
C25 C 0.3136(11) 0.7286(3) 0.1985(3) 0.0619(19) Uani 1 1 d . . . . .
H25 H 0.368180 0.735221 0.220508 0.074 Uiso 1 1 calc R U . . .
C19 C 0.2857(15) 0.3950(3) 0.3454(3) 0.074(3) Uani 1 1 d . . . . .
H19 H 0.343551 0.403960 0.324832 0.089 Uiso 1 1 calc R U . . .
C22 C 0.1264(12) 0.3677(3) 0.4047(3) 0.066(2) Uani 1 1 d . . . . .
H22 H 0.070586 0.358753 0.425779 0.079 Uiso 1 1 calc R U . . .
C17 C 0.2367(17) 0.4877(3) 0.3159(3) 0.078(3) Uani 1 1 d . . . . .
C23 C 0.1840(10) 0.6228(3) 0.2347(3) 0.0589(18) Uani 1 1 d . . . . .
C15 C 0.2092(14) 0.5360(3) 0.3142(3) 0.067(2) Uani 1 1 d . . . . .
C20 C 0.1097(13) 0.4090(3) 0.3891(3) 0.068(2) Uani 1 1 d . . . . .
H20 H 0.044523 0.428065 0.399624 0.082 Uiso 1 1 calc R U . . .
N10 N 0.4838(17) 0.6522(5) 0.3503(5) 0.108 Uiso 1 1 d . U . . .
C16 C 0.2077(14) 0.5565(4) 0.2774(3) 0.070(2) Uani 1 1 d . . . . .
H16 H 0.220699 0.539740 0.253895 0.084 Uiso 1 1 calc R U . . .
C14 C 0.1869(11) 0.6020(3) 0.2751(3) 0.0618(19) Uani 1 1 d . . . . .
C26 C 0.1498(11) 0.6850(3) 0.1674(3) 0.0624(19) Uani 1 1 d . . . . .
H26 H 0.089978 0.661046 0.167270 0.075 Uiso 1 1 calc R U . . .
C27 C 0.3167(11) 0.7552(3) 0.1640(3) 0.0617(19) Uani 1 1 d . . . . .
H27 H 0.372507 0.780270 0.163651 0.074 Uiso 1 1 calc R U . . .
C29 C 0.528(2) 0.6563(6) 0.3902(6) 0.108 Uiso 1 1 d . U . . .
H29A H 0.464014 0.642452 0.408010 0.162 Uiso 1 1 calc R U . . .
H29B H 0.536699 0.687523 0.396915 0.162 Uiso 1 1 calc R U . . .
H29C H 0.612915 0.641642 0.393032 0.162 Uiso 1 1 calc R U . . .
C1 C 0.315(2) 0.9069(5) 0.4574(5) 0.099(5) Uani 1 1 d . . . . .
O6 O 0.3909(15) 0.6951(5) 0.2965(4) 0.108 Uiso 1 1 d . U . . .
N11 N 0.338(2) 0.9363(5) 0.4380(5) 0.124(6) Uani 1 1 d . . . . .
C31 C 0.426(2) 0.6866(7) 0.3332(6) 0.108 Uiso 1 1 d . U . . .
H31 H 0.405420 0.709630 0.351242 0.129 Uiso 1 1 calc R U . . .
O5 O -0.0551(16) 0.5035(6) 0.3872(5) 0.127(4) Uiso 1 1 d . . . . .
O4 O 0.382(2) 0.5421(7) 0.4272(6) 0.147(6) Uiso 1 1 d . . . . .
C30 C 0.514(2) 0.6161(6) 0.3202(6) 0.108 Uiso 1 1 d . U . . .
H30A H 0.597926 0.622543 0.307061 0.162 Uiso 1 1 calc R U . . .
H30B H 0.444309 0.614801 0.300315 0.162 Uiso 1 1 calc R U . . .
H30C H 0.520514 0.587638 0.333859 0.162 Uiso 1 1 calc R U . . .

loop_
_atom_site_aniso_label
_atom_site_aniso_U_11
_atom_site_aniso_U_22
_atom_site_aniso_U_33
_atom_site_aniso_U_23
_atom_site_aniso_U_13
_atom_site_aniso_U_12
Au1 0.06510(17) 0.05624(17) 0.05118(18) -0.00321(10) 0.00120(11) 0.00427(11)
Au2 0.0991(3) 0.05509(18) 0.0657(2) 0.00482(14) 0.01053(18) 0.00008(16)
Fe1 0.0579(5) 0.0448(4) 0.0416(5) -0.0035(3) -0.0018(4) 0.0008(4)
N1 0.075(4) 0.054(3) 0.044(3) -0.008(3) -0.002(3) 0.000(3)
N3 0.078(4) 0.049(3) 0.047(4) -0.005(3) -0.005(3) 0.000(3)
N2 0.068(4) 0.053(3) 0.046(3) -0.008(2) 0.000(3) -0.003(3)
N4 0.073(4) 0.046(3) 0.045(3) -0.006(2) -0.003(3) 0.004(3)
O1 0.099(5) 0.063(3) 0.044(3) -0.004(2) -0.007(3) 0.019(3)
N9 0.068(4) 0.053(3) 0.056(4) -0.005(3) 0.009(3) -0.004(3)
N7 0.068(4) 0.050(3) 0.049(3) 0.000(2) 0.000(3) -0.004(3)
C4 0.075(5) 0.054(4) 0.040(4) -0.003(3) 0.001(3) 0.005(3)
O2 0.108(6) 0.067(4) 0.044(4) -0.003(3) -0.007(3) -0.002(4)
C3 0.072(5) 0.049(4) 0.056(5) -0.007(3) 0.005(3) 0.005(3)
C2 0.075(5) 0.055(4) 0.052(4) -0.010(3) 0.000(4) -0.002(4)
O3 0.168(12) 0.063(4) 0.066(5) -0.002(3) 0.038(6) 0.003(5)
N5 0.088(5) 0.050(3) 0.040(3) -0.005(2) -0.004(3) 0.010(3)
N6 0.080(5) 0.063(4) 0.041(3) 0.001(2) -0.006(3) -0.004(3)
C6 0.093(7) 0.057(4) 0.055(5) -0.001(3) -0.013(4) 0.029(4)
N8 0.127(9) 0.051(4) 0.070(6) 0.001(3) 0.024(6) -0.003(4)
C13 0.097(6) 0.045(3) 0.044(4) -0.002(3) 0.007(4) 0.006(4)
C5 0.072(5) 0.051(3) 0.044(4) -0.005(3) -0.006(3) 0.011(3)
C7 0.072(5) 0.053(4) 0.049(4) -0.003(3) -0.007(3) 0.002(3)
C28 0.066(4) 0.057(4) 0.053(4) 0.003(3) -0.006(3) -0.004(3)
C18 0.107(8) 0.051(4) 0.056(5) -0.003(3) 0.009(5) -0.007(4)
C21 0.088(6) 0.057(4) 0.054(5) 0.001(3) 0.012(4) -0.001(4)
C12 0.078(5) 0.053(4) 0.044(4) 0.000(3) -0.001(3) 0.001(3)
C9 0.075(5) 0.052(3) 0.041(3) -0.003(3) -0.002(3) 0.006(4)
C8 0.085(6) 0.064(5) 0.065(6) -0.009(4) -0.012(4) 0.024(4)
C10 0.074(5) 0.061(4) 0.037(4) 0.000(3) -0.001(3) 0.007(3)
C11 0.081(5) 0.043(3) 0.042(4) 0.002(2) -0.001(3) 0.003(3)
C24 0.073(5) 0.057(4) 0.045(4) -0.003(3) 0.000(3) 0.003(4)
C25 0.078(5) 0.057(4) 0.051(4) -0.005(3) -0.006(4) 0.001(4)
C19 0.104(8) 0.060(4) 0.058(6) 0.005(3) 0.025(5) 0.003(5)
C22 0.087(6) 0.051(4) 0.058(5) 0.003(3) 0.012(4) 0.002(4)
C17 0.131(10) 0.051(4) 0.052(5) 0.000(3) 0.015(6) -0.001(5)
C23 0.075(5) 0.064(4) 0.038(4) -0.003(3) 0.002(3) 0.005(4)
C15 0.110(8) 0.050(4) 0.041(4) -0.001(3) 0.005(4) -0.003(4)
C20 0.100(7) 0.049(4) 0.056(5) -0.001(3) 0.009(5) 0.006(4)
C16 0.100(7) 0.067(5) 0.044(4) -0.003(3) 0.002(4) 0.004(5)
C14 0.078(5) 0.066(5) 0.042(4) 0.000(3) 0.003(3) -0.006(4)
C26 0.075(5) 0.068(5) 0.044(4) 0.001(3) 0.000(3) -0.007(4)
C27 0.072(5) 0.056(4) 0.057(5) -0.002(3) -0.007(4) -0.002(3)
C1 0.125(13) 0.074(7) 0.099(10) 0.011(7) 0.027(9) 0.006(8)
N11 0.179(17) 0.100(9) 0.093(9) 0.026(8) 0.030(10) 0.004(11)

loop_
_atom_type_symbol
_atom_type_description
_atom_type_scat_dispersion_real
_atom_type_scat_dispersion_imag
_atom_type_scat_source
C C 0.0033 0.0016 'International Tables Vol C Tables 4.2.6.8 and 6.1.1.4'
H H 0.0000 0.0000 'International Tables Vol C Tables 4.2.6.8 and 6.1.1.4'
Au Au -2.0133 8.8022 'International Tables Vol C Tables 4.2.6.8 and 6.1.1.4'
Fe Fe 0.3463 0.8444 'International Tables Vol C Tables 4.2.6.8 and 6.1.1.4'
N N 0.0061 0.0033 'International Tables Vol C Tables 4.2.6.8 and 6.1.1.4'
O O 0.0106 0.0060 'International Tables Vol C Tables 4.2.6.8 and 6.1.1.4'

loop_
_geom_angle_atom_site_label_1
_geom_angle_atom_site_label_2
_geom_angle_atom_site_label_3
_geom_angle
_geom_angle_site_symmetry_1
_geom_angle_site_symmetry_3
_geom_angle_publ_flag
C4 Au1 Au2 86.1(2) . 7_566 ?
C4 Au1 C3 178.2(4) . . ?
C3 Au1 Au2 95.5(2) . 7_566 ?
C2 Au2 Au1 85.4(2) . 7_466 ?
C1 Au2 Au1 99.8(5) . 7_466 ?
C1 Au2 C2 174.6(6) . . ?
N1 Fe1 N2 88.9(3) . . ?
N1 Fe1 N4 89.9(3) . . ?
N1 Fe1 N9 92.7(3) . 3_566 ?
N1 Fe1 N7 89.2(3) . 6_565 ?
N3 Fe1 N1 178.9(3) 1_455 . ?
N3 Fe1 N2 91.0(3) 1_455 . ?
N3 Fe1 N4 91.2(3) 1_455 . ?
N3 Fe1 N9 87.5(3) 1_455 3_566 ?
N3 Fe1 N7 89.7(3) 1_455 6_565 ?
N2 Fe1 N4 87.3(3) . . ?
N2 Fe1 N9 176.8(3) . 3_566 ?
N2 Fe1 N7 90.8(3) . 6_565 ?
N9 Fe1 N4 89.9(3) 3_566 . ?
N9 Fe1 N7 91.9(3) 3_566 6_565 ?
N7 Fe1 N4 177.9(3) 6_565 . ?
C3 N1 Fe1 175.6(7) . . ?
C4 N3 Fe1 170.9(7) . 1_655 ?
C2 N2 Fe1 173.4(7) . . ?
C6 N4 Fe1 121.2(6) . . ?
C6 N4 C5 117.4(7) . . ?
C5 N4 Fe1 121.4(5) . . ?
C21 N9 Fe1 124.9(7) . 3_566 ?
C22 N9 Fe1 119.1(6) . 3_566 ?
C22 N9 C21 115.5(8) . . ?
C28 N7 Fe1 118.2(6) . 6_564 ?
C27 N7 Fe1 124.1(6) . 6_564 ?
C27 N7 C28 117.7(8) . . ?
N3 C4 Au1 177.5(8) . . ?
N1 C3 Au1 175.3(8) . . ?
N2 C2 Au2 177.0(9) . . ?
C9 N5 H5 118.0 . . ?
C10 N5 H5 118.0 . . ?
C10 N5 C9 124.0(7) . . ?
C24 N6 H6 117.0 . . ?
C23 N6 H6 117.0 . . ?
C23 N6 C24 125.9(7) . . ?
N4 C6 H6A 118.5 . . ?
N4 C6 C8 123.1(9) . . ?
C8 C6 H6A 118.5 . . ?
C18 N8 H8 116.2 . . ?
C17 N8 H8 116.2 . . ?
C17 N8 C18 127.7(11) . . ?
C11 C13 H13 120.2 . . ?
C15 C13 H13 120.2 . . ?
C15 C13 C11 119.6(8) . . ?
N4 C5 H5A 118.0 . . ?
N4 C5 C7 124.0(8) . . ?
C7 C5 H5A 118.0 . . ?
C5 C7 H7 120.9 . . ?
C5 C7 C9 118.1(8) . . ?
C9 C7 H7 120.9 . . ?
N7 C28 H28 118.6 . . ?
N7 C28 C26 122.7(8) . . ?
C26 C28 H28 118.6 . . ?
C19 C18 N8 124.4(11) . . ?
C20 C18 N8 116.4(10) . . ?
C20 C18 C19 118.3(9) . . ?
N9 C21 H21 118.2 . . ?
N9 C21 C19 123.5(10) . . ?
C19 C21 H21 118.2 . . ?
C11 C12 H12 119.6 . . ?
C11 C12 C14 120.7(8) . . ?
C14 C12 H12 119.6 . . ?
C7 C9 N5 123.8(8) . . ?
C8 C9 N5 118.8(8) . . ?
C8 C9 C7 117.4(7) . . ?
C6 C8 C9 119.9(8) . . ?
C6 C8 H8A 120.0 . . ?
C9 C8 H8A 120.0 . . ?
O1 C10 N5 122.7(8) . . ?
O1 C10 C11 120.2(7) . . ?
N5 C10 C11 116.9(7) . . ?
C13 C11 C10 123.4(7) . . ?
C12 C11 C13 119.8(8) . . ?
C12 C11 C10 116.8(7) . . ?
N6 C24 C25 119.4(8) . . ?
C26 C24 N6 123.0(9) . . ?
C26 C24 C25 117.6(8) . . ?
C24 C25 H25 120.5 . . ?
C24 C25 C27 119.1(8) . . ?
C27 C25 H25 120.5 . . ?
C18 C19 H19 120.4 . . ?
C21 C19 C18 119.2(10) . . ?
C21 C19 H19 120.4 . . ?
N9 C22 H22 118.2 . . ?
N9 C22 C20 123.5(10) . . ?
C20 C22 H22 118.2 . . ?
O3 C17 N8 124.3(9) . . ?
O3 C17 C15 122.2(10) . . ?
N8 C17 C15 113.5(10) . . ?
O2 C23 N6 123.8(8) . . ?
O2 C23 C14 120.9(9) . . ?
N6 C23 C14 115.3(8) . . ?
C13 C15 C17 120.8(8) . . ?
C16 C15 C13 120.6(8) . . ?
C16 C15 C17 118.4(8) . . ?
C18 C20 H20 120.2 . . ?
C22 C20 C18 119.7(10) . . ?
C22 C20 H20 120.2 . . ?
C29 N10 C30 128.8(17) . . ?
C31 N10 C29 118.7(18) . . ?
C31 N10 C30 111.5(16) . . ?
C15 C16 H16 120.2 . . ?
C15 C16 C14 119.5(9) . . ?
C14 C16 H16 120.2 . . ?
C12 C14 C23 122.4(8) . . ?
C12 C14 C16 119.7(8) . . ?
C16 C14 C23 117.9(8) . . ?
C28 C26 H26 120.0 . . ?
C24 C26 C28 119.9(9) . . ?
C24 C26 H26 120.0 . . ?
N7 C27 C25 122.6(9) . . ?
N7 C27 H27 118.7 . . ?
C25 C27 H27 118.7 . . ?
N10 C29 H29A 109.5 . . ?
N10 C29 H29B 109.5 . . ?
N10 C29 H29C 109.5 . . ?
H29A C29 H29B 109.5 . . ?
H29A C29 H29C 109.5 . . ?
H29B C29 H29C 109.5 . . ?
N11 C1 Au2 176(2) . . ?
N10 C31 H31 113.5 . . ?
O6 C31 N10 133(2) . . ?
O6 C31 H31 113.5 . . ?
N10 C30 H30A 109.5 . . ?
N10 C30 H30B 109.5 . . ?
N10 C30 H30C 109.5 . . ?
H30A C30 H30B 109.5 . . ?
H30A C30 H30C 109.5 . . ?
H30B C30 H30C 109.5 . . ?

loop_
_geom_bond_atom_site_label_1
_geom_bond_atom_site_label_2
_geom_bond_distance
_geom_bond_site_symmetry_2
_geom_bond_publ_flag
Au1 Au2 3.2435(7) 7_566 ?
Au1 C4 1.984(10) . ?
Au1 C3 1.989(10) . ?
Au2 C2 1.970(10) . ?
Au2 C1 1.958(14) . ?
Fe1 N1 1.988(9) . ?
Fe1 N3 1.988(9) 1_455 ?
Fe1 N2 1.992(8) . ?
Fe1 N4 2.074(6) . ?
Fe1 N9 2.033(8) 3_566 ?
Fe1 N7 2.052(7) 6_565 ?
N1 C3 1.139(14) . ?
N3 C4 1.143(14) . ?
N2 C2 1.157(13) . ?
N4 C6 1.321(11) . ?
N4 C5 1.329(11) . ?
O1 C10 1.228(11) . ?
N9 C21 1.359(12) . ?
N9 C22 1.356(13) . ?
N7 C28 1.355(11) . ?
N7 C27 1.323(12) . ?
O2 C23 1.218(12) . ?
O3 C17 1.230(15) . ?
N5 H5 0.8800 . ?
N5 C9 1.418(10) . ?
N5 C10 1.353(11) . ?
N6 H6 0.8800 . ?
N6 C24 1.388(11) . ?
N6 C23 1.368(12) . ?
C6 H6A 0.9500 . ?
C6 C8 1.372(14) . ?
N8 H8 0.8800 . ?
N8 C18 1.395(13) . ?
N8 C17 1.378(14) . ?
C13 H13 0.9500 . ?
C13 C11 1.400(10) . ?
C13 C15 1.396(12) . ?
C5 H5A 0.9500 . ?
C5 C7 1.382(11) . ?
C7 H7 0.9500 . ?
C7 C9 1.397(12) . ?
C28 H28 0.9500 . ?
C28 C26 1.399(13) . ?
C18 C19 1.378(17) . ?
C18 C20 1.371(15) . ?
C21 H21 0.9500 . ?
C21 C19 1.374(14) . ?
C12 H12 0.9500 . ?
C12 C11 1.379(12) . ?
C12 C14 1.397(12) . ?
C9 C8 1.384(13) . ?
C8 H8A 0.9500 . ?
C10 C11 1.497(11) . ?
C24 C25 1.406(14) . ?
C24 C26 1.368(13) . ?
C25 H25 0.9500 . ?
C25 C27 1.416(14) . ?
C19 H19 0.9500 . ?
C22 H22 0.9500 . ?
C22 C20 1.370(13) . ?
C17 C15 1.493(13) . ?
C23 C14 1.502(13) . ?
C15 C16 1.387(13) . ?
C20 H20 0.9500 . ?
N10 C29 1.42(3) . ?
N10 C31 1.33(3) . ?
N10 C30 1.53(2) . ?
C16 H16 0.9500 . ?
C16 C14 1.400(14) . ?
C26 H26 0.9500 . ?
C27 H27 0.9500 . ?
C29 H29A 0.9800 . ?
C29 H29B 0.9800 . ?
C29 H29C 0.9800 . ?
C1 N11 1.133(19) . ?
O6 C31 1.31(2) . ?
C31 H31 0.9500 . ?
C30 H30A 0.9800 . ?
C30 H30B 0.9800 . ?
C30 H30C 0.9800 . ?

loop_
_geom_torsion_atom_site_label_1
_geom_torsion_atom_site_label_2
_geom_torsion_atom_site_label_3
_geom_torsion_atom_site_label_4
_geom_torsion
_geom_torsion_site_symmetry_1
_geom_torsion_site_symmetry_2
_geom_torsion_site_symmetry_3
_geom_torsion_site_symmetry_4
_geom_torsion_publ_flag
Fe1 N4 C6 C8 -178.0(10) . . . . ?
Fe1 N4 C5 C7 179.3(8) . . . . ?
Fe1 N9 C21 C19 -175.8(10) 3_566 . . . ?
Fe1 N9 C22 C20 175.3(9) 3_566 . . . ?
Fe1 N7 C28 C26 173.2(8) 6_564 . . . ?
Fe1 N7 C27 C25 -173.9(8) 6_564 . . . ?
N4 C6 C8 C9 -3(2) . . . . ?
N4 C5 C7 C9 0.6(15) . . . . ?
O1 C10 C11 C13 -165.1(11) . . . . ?
O1 C10 C11 C12 16.6(15) . . . . ?
N9 C21 C19 C18 1(2) . . . . ?
N9 C22 C20 C18 0.8(19) . . . . ?
N7 C28 C26 C24 3.1(16) . . . . ?
O2 C23 C14 C12 -148.9(11) . . . . ?
O2 C23 C14 C16 32.1(17) . . . . ?
O3 C17 C15 C13 -144.5(16) . . . . ?
O3 C17 C15 C16 30(2) . . . . ?
N5 C9 C8 C6 -177.0(11) . . . . ?
N5 C10 C11 C13 19.5(15) . . . . ?
N5 C10 C11 C12 -158.8(10) . . . . ?
N6 C24 C25 C27 179.2(9) . . . . ?
N6 C24 C26 C28 -179.8(10) . . . . ?
N6 C23 C14 C12 29.1(15) . . . . ?
N6 C23 C14 C16 -149.9(11) . . . . ?
C6 N4 C5 C7 -3.4(15) . . . . ?
N8 C18 C19 C21 171.5(12) . . . . ?
N8 C18 C20 C22 -173.3(12) . . . . ?
N8 C17 C15 C13 36(2) . . . . ?
N8 C17 C15 C16 -149.0(14) . . . . ?
C13 C15 C16 C14 -3(2) . . . . ?
C5 N4 C6 C8 4.7(18) . . . . ?
C5 C7 C9 N5 178.0(9) . . . . ?
C5 C7 C9 C8 0.9(15) . . . . ?
C7 C9 C8 C6 0.3(17) . . . . ?
C28 N7 C27 C25 5.9(15) . . . . ?
C18 N8 C17 O3 6(3) . . . . ?
C18 N8 C17 C15 -174.9(14) . . . . ?
C21 N9 C22 C20 2.7(16) . . . . ?
C9 N5 C10 O1 1.8(17) . . . . ?
C9 N5 C10 C11 177.0(9) . . . . ?
C10 N5 C9 C7 25.6(16) . . . . ?
C10 N5 C9 C8 -157.3(11) . . . . ?
C11 C13 C15 C17 176.4(12) . . . . ?
C11 C13 C15 C16 2(2) . . . . ?
C11 C12 C14 C23 -178.7(10) . . . . ?
C11 C12 C14 C16 0.3(17) . . . . ?
C24 N6 C23 O2 0.2(17) . . . . ?
C24 N6 C23 C14 -177.8(10) . . . . ?
C24 C25 C27 N7 -1.9(16) . . . . ?
C25 C24 C26 C28 1.1(15) . . . . ?
C19 C18 C20 C22 -3.4(19) . . . . ?
C22 N9 C21 C19 -3.7(17) . . . . ?
C17 N8 C18 C19 14(2) . . . . ?
C17 N8 C18 C20 -176.6(15) . . . . ?
C17 C15 C16 C14 -177.7(13) . . . . ?
C23 N6 C24 C25 -157.7(10) . . . . ?
C23 N6 C24 C26 23.2(16) . . . . ?
C15 C13 C11 C12 0.5(17) . . . . ?
C15 C13 C11 C10 -177.8(11) . . . . ?
C15 C16 C14 C12 1.8(19) . . . . ?
C15 C16 C14 C23 -179.1(12) . . . . ?
C20 C18 C19 C21 3(2) . . . . ?
C14 C12 C11 C13 -1.5(16) . . . . ?
C14 C12 C11 C10 176.9(10) . . . . ?
C26 C24 C25 C27 -1.7(14) . . . . ?
C27 N7 C28 C26 -6.6(14) . . . . ?
C29 N10 C31 O6 170(2) . . . . ?
C30 N10 C31 O6 0(3) . . . . ?

loop_
_twin_individual_id
_twin_individual_mass_fraction_refined
1 0.508(12)
2 0.492(12)
